data_4085432
loop_
_publ_author_name
'Axtell, Jonathan C.'
'Schrock, Richard R.'
'M\"uller, Peter'
'Hoveyda, Amir H.'

_publ_section_title
;
 Synthesis of Molybdenum and Tungsten Alkylidene Complexes That Contain
 the 2,6-Bis(2,4,6-triisopropylphenyl)phenylimido (NHIPT) Ligand
;
_journal_issue 11
_journal_name_full Organometallics
_journal_page_first 2110
_journal_paper_doi 10.1021/om501213x
_journal_volume 34
_journal_year 2015
_chemical_formula_sum 'C57 H88 Mo N2'
_chemical_formula_weight 897.23
_chemical_name_systematic
; 
 ? 
;
_space_group_crystal_system triclinic
_space_group_IT_number 2
_space_group_name_Hall '-P 1'
_space_group_name_H-M_alt 'P -1'
_symmetry_space_group_name_Hall '-P 1'
_symmetry_space_group_name_H-M 'P -1'
_atom_sites_solution_hydrogens mixed
_atom_sites_solution_primary direct
_atom_sites_solution_secondary difmap
_audit_creation_method SHELXL-2014
_cell_angle_alpha 88.474(4)
_cell_angle_beta 89.275(3)
_cell_angle_gamma 72.197(3)
_cell_formula_units_Z 2
_cell_length_a 11.366(2)
_cell_length_b 13.229(3)
_cell_length_c 18.298(3)
_cell_measurement_reflns_used 9979
_cell_measurement_temperature 100(2)
_cell_measurement_theta_max 30.69
_cell_measurement_theta_min 2.33
_cell_volume 2618.6(9)
_computing_cell_refinement 'SAINT 7.46A (Bruker-AXS, 2011)'
_computing_data_collection 'APEX2 v2011.4.0 (Bruker-AXS, 2011)'
_computing_data_reduction 'SAINT 7.46A (Bruker-AXS, 2011)'
_computing_molecular_graphics 'Bruker SHELXTL'
_computing_publication_material 'Bruker SHELXTL'
_computing_structure_refinement 'SHELXL-2014 (Sheldrick, 2014)'
_computing_structure_solution 'SHELXS-97 (Sheldrick, 2008)'
_diffrn_ambient_temperature 100(2)
_diffrn_detector_area_resol_mean 8.3
_diffrn_measured_fraction_theta_full 1.000
_diffrn_measured_fraction_theta_max 0.997
_diffrn_measurement_device_type 'Bruker Smart APEX CCD'
_diffrn_measurement_method '\f and \w scans'
_diffrn_radiation_type MoK\a
_diffrn_radiation_wavelength 0.71073
_diffrn_reflns_av_R_equivalents 0.0537
_diffrn_reflns_av_unetI/netI 0.0481
_diffrn_reflns_Laue_measured_fraction_full 1.000
_diffrn_reflns_Laue_measured_fraction_max 0.997
_diffrn_reflns_limit_h_max 16
_diffrn_reflns_limit_h_min -16
_diffrn_reflns_limit_k_max 18
_diffrn_reflns_limit_k_min -18
_diffrn_reflns_limit_l_max 26
_diffrn_reflns_limit_l_min 0
_diffrn_reflns_number 16197
_diffrn_reflns_point_group_measured_fraction_full 1.000
_diffrn_reflns_point_group_measured_fraction_max 0.997
_diffrn_reflns_theta_full 25.242
_diffrn_reflns_theta_max 30.508
_diffrn_reflns_theta_min 1.113
_diffrn_source 'fine-focus sealed tube, graphite'
_exptl_absorpt_coefficient_mu 0.286
_exptl_absorpt_correction_T_max 0.746070
_exptl_absorpt_correction_T_min 0.676839
_exptl_absorpt_correction_type multi-scan
_exptl_absorpt_process_details 'TWINABS (Sheldrick, 2009)'
_exptl_crystal_colour orange
_exptl_crystal_density_diffrn 1.138
_exptl_crystal_density_method 'not measured'
_exptl_crystal_description plate
_exptl_crystal_F_000 972
_exptl_crystal_size_max 0.380
_exptl_crystal_size_mid 0.250
_exptl_crystal_size_min 0.120
_refine_diff_density_max 0.538
_refine_diff_density_min -0.732
_refine_diff_density_rms 0.082
_refine_ls_extinction_method none
_refine_ls_goodness_of_fit_ref 1.042
_refine_ls_hydrogen_treatment mixed
_refine_ls_matrix_type full
_refine_ls_number_parameters 576
_refine_ls_number_reflns 16197
_refine_ls_number_restraints 473
_refine_ls_restrained_S_all 1.032
_refine_ls_R_factor_all 0.0417
_refine_ls_R_factor_gt 0.0359
_refine_ls_shift/su_max 0.001
_refine_ls_shift/su_mean 0.000
_refine_ls_structure_factor_coef Fsqd
_refine_ls_weighting_details 'w=1/[\s^2^(Fo^2^)+(0.0651P)^2^+0.2050P] where P=(Fo^2^+2Fc^2^)/3'
_refine_ls_weighting_scheme calc
_refine_ls_wR_factor_gt 0.0952
_refine_ls_wR_factor_ref 0.1001
_reflns_Friedel_coverage 0.000
_reflns_number_gt 15155
_reflns_number_total 16197
_reflns_threshold_expression 'I > 2\s(I)'
_cod_data_source_file om501213x_si_004.cif
_cod_data_source_block 14012_t5
_cod_depositor_comments 'Adding full bibliography for 4085432--4085433.cif.'
_cod_original_cell_volume 2618.6(8)
_cod_database_code 4085432
_shelx_space_group_comment
; 
The symmetry employed for this shelxl refinement is uniquely defined 
by the following loop, which should always be used as a source of 
symmetry information in preference to the above space-group names. 
They are only intended as comments. 
;
_shelx_estimated_absorpt_t_min 0.899
_shelx_estimated_absorpt_t_max 0.966
_shelxl_version_number 2014-3

loop_
_space_group_symop_operation_xyz
'x, y, z'
'-x, -y, -z'

loop_
_atom_site_label
_atom_site_type_symbol
_atom_site_fract_x
_atom_site_fract_y
_atom_site_fract_z
_atom_site_U_iso_or_equiv
_atom_site_adp_type
_atom_site_occupancy
_atom_site_site_symmetry_order
_atom_site_calc_flag
_atom_site_refinement_flags_posn
_atom_site_refinement_flags_adp
Mo1 Mo 0.21162(2) 0.24884(2) 0.76829(2) 0.01296(4) Uani 1 1 d . U
C1 C 0.2364(2) 0.13404(18) 0.68599(13) 0.0209(4) Uani 1 1 d D U
H1A H 0.241(3) 0.0750(19) 0.7199(14) 0.025 Uiso 1 1 d D U
H1B H 0.3270(17) 0.114(2) 0.6717(16) 0.025 Uiso 1 1 d D U
C2 C 0.1534(2) 0.13817(19) 0.62005(12) 0.0191(4) Uani 1 1 d . U
C3 C 0.0244(2) 0.1403(2) 0.64554(16) 0.0301(5) Uani 1 1 d . U
H3A H -0.0114 0.2027 0.6754 0.045 Uiso 1 1 calc R U
H3B H 0.0298 0.0757 0.6747 0.045 Uiso 1 1 calc R U
H3C H -0.0281 0.1436 0.6029 0.045 Uiso 1 1 calc R U
C4 C 0.2095(2) 0.0401(2) 0.57380(15) 0.0291(5) Uani 1 1 d . U
H4A H 0.1553 0.0416 0.5322 0.044 Uiso 1 1 calc R U
H4B H 0.2179 -0.0242 0.6038 0.044 Uiso 1 1 calc R U
H4C H 0.2910 0.0402 0.5558 0.044 Uiso 1 1 calc R U
C5 C 0.1456(2) 0.2379(2) 0.57356(14) 0.0288(5) Uani 1 1 d . U
H5A H 0.1086 0.3011 0.6026 0.043 Uiso 1 1 calc R U
H5B H 0.0944 0.2399 0.5305 0.043 Uiso 1 1 calc R U
H5C H 0.2287 0.2366 0.5578 0.043 Uiso 1 1 calc R U
C6 C 0.24107(19) 0.17886(18) 0.87553(12) 0.0180(4) Uani 1 1 d D U
H6A H 0.315(2) 0.1193(17) 0.8686(16) 0.022 Uiso 1 1 d D U
H6B H 0.274(3) 0.2244(19) 0.9060(14) 0.022 Uiso 1 1 d D U
C7 C 0.1450(2) 0.13730(19) 0.91580(12) 0.0187(4) Uani 1 1 d . U
C8 C 0.0421(2) 0.2292(2) 0.94672(16) 0.0326(6) Uani 1 1 d . U
H8A H 0.0776 0.2701 0.9789 0.049 Uiso 1 1 calc R U
H8B H -0.0159 0.2014 0.9746 0.049 Uiso 1 1 calc R U
H8C H -0.0017 0.2753 0.9065 0.049 Uiso 1 1 calc R U
C9 C 0.2079(3) 0.0640(2) 0.97914(15) 0.0324(6) Uani 1 1 d . U
H9A H 0.2742 0.0041 0.9601 0.049 Uiso 1 1 calc R U
H9B H 0.1471 0.0373 1.0051 0.049 Uiso 1 1 calc R U
H9C H 0.2427 0.1035 1.0128 0.049 Uiso 1 1 calc R U
C10 C 0.0899(3) 0.0749(2) 0.86427(15) 0.0311(5) Uani 1 1 d . U
H10A H 0.0500 0.1211 0.8231 0.047 Uiso 1 1 calc R U
H10B H 0.0286 0.0495 0.8908 0.047 Uiso 1 1 calc R U
H10C H 0.1557 0.0141 0.8458 0.047 Uiso 1 1 calc R U
N1 N 0.06453(15) 0.34159(14) 0.76272(10) 0.0166(3) Uani 1 1 d . U
C11 C -0.02645(19) 0.44627(18) 0.75529(12) 0.0205(4) Uani 1 1 d . U
C12 C -0.1027(2) 0.4494(2) 0.68657(14) 0.0288(5) Uani 1 1 d . U
H12A H -0.0480 0.4361 0.6437 0.043 Uiso 1 1 calc R U
H12B H -0.1645 0.5194 0.6811 0.043 Uiso 1 1 calc R U
H12C H -0.1444 0.3947 0.6908 0.043 Uiso 1 1 calc R U
C13 C -0.1119(2) 0.4641(2) 0.82178(14) 0.0291(5) Uani 1 1 d . U
H13A H -0.1564 0.4113 0.8232 0.044 Uiso 1 1 calc R U
H13B H -0.1713 0.5356 0.8185 0.044 Uiso 1 1 calc R U
H13C H -0.0628 0.4570 0.8664 0.044 Uiso 1 1 calc R U
C14 C 0.0407(3) 0.5298(2) 0.75017(14) 0.0292(5) Uani 1 1 d . U
H14A H 0.0860 0.5285 0.7956 0.044 Uiso 1 1 calc R U
H14B H -0.0196 0.6002 0.7427 0.044 Uiso 1 1 calc R U
H14C H 0.0989 0.5145 0.7090 0.044 Uiso 1 1 calc R U
N2 N 0.33349(15) 0.30451(14) 0.75694(9) 0.0144(3) Uani 1 1 d . U
C21 C 0.39983(18) 0.37630(15) 0.75086(10) 0.0134(3) Uani 1 1 d . U
C22 C 0.43034(18) 0.41331(16) 0.68222(11) 0.0131(3) Uani 1 1 d . U
C23 C 0.4936(2) 0.48888(18) 0.68105(11) 0.0189(4) Uani 1 1 d . U
H23 H 0.5132 0.5156 0.6353 0.023 Uiso 1 1 calc R U
C24 C 0.5284(2) 0.52570(19) 0.74499(12) 0.0208(4) Uani 1 1 d . U
H24 H 0.5669 0.5802 0.7429 0.025 Uiso 1 1 calc R U
C25 C 0.5069(2) 0.48279(18) 0.81209(11) 0.0184(4) Uani 1 1 d . U
H25 H 0.5349 0.5053 0.8557 0.022 Uiso 1 1 calc R U
C26 C 0.44474(18) 0.40693(16) 0.81599(11) 0.0139(3) Uani 1 1 d . U
C27 C 0.40793(18) 0.37181(17) 0.60957(11) 0.0133(3) Uani 1 1 d . U
C28 C 0.33019(19) 0.44059(17) 0.55769(11) 0.0157(4) Uani 1 1 d . U
C29 C 0.32579(19) 0.40621(17) 0.48655(11) 0.0172(4) Uani 1 1 d . U
H29 H 0.2735 0.4532 0.4520 0.021 Uiso 1 1 calc R U
C30 C 0.39486(19) 0.30629(18) 0.46476(11) 0.0171(4) Uani 1 1 d . U
C31 C 0.46842(19) 0.23770(17) 0.51709(11) 0.0174(4) Uani 1 1 d . U
H31 H 0.5144 0.1678 0.5035 0.021 Uiso 1 1 calc R U
C32 C 0.47665(18) 0.26827(17) 0.58849(11) 0.0152(3) Uani 1 1 d . U
C33 C 0.2511(2) 0.55261(17) 0.57460(12) 0.0189(4) Uani 1 1 d . U
H33 H 0.2572 0.5639 0.6281 0.023 Uiso 1 1 calc R U
C34 C 0.1154(2) 0.5687(2) 0.55607(14) 0.0270(5) Uani 1 1 d . U
H34A H 0.0633 0.6335 0.5788 0.040 Uiso 1 1 calc R U
H34B H 0.0914 0.5076 0.5746 0.040 Uiso 1 1 calc R U
H34C H 0.1047 0.5753 0.5029 0.040 Uiso 1 1 calc R U
C35 C 0.2973(3) 0.6344(2) 0.53200(15) 0.0301(5) Uani 1 1 d . U
H35A H 0.3838 0.6244 0.5444 0.045 Uiso 1 1 calc R U
H35B H 0.2469 0.7062 0.5449 0.045 Uiso 1 1 calc R U
H35C H 0.2907 0.6250 0.4794 0.045 Uiso 1 1 calc R U
C36 C 0.3842(2) 0.27454(19) 0.38681(11) 0.0206(4) Uani 1 1 d . U
H36 H 0.3644 0.3407 0.3556 0.025 Uiso 1 1 calc R U
C37 C 0.2773(3) 0.2287(2) 0.37978(14) 0.0306(6) Uani 1 1 d . U
H37A H 0.2923 0.1648 0.4111 0.046 Uiso 1 1 calc R U
H37B H 0.2704 0.2103 0.3288 0.046 Uiso 1 1 calc R U
H37C H 0.2003 0.2815 0.3949 0.046 Uiso 1 1 calc R U
C38 C 0.5029(2) 0.1981(2) 0.35686(14) 0.0323(6) Uani 1 1 d . U
H38A H 0.5701 0.2297 0.3604 0.049 Uiso 1 1 calc R U
H38B H 0.4911 0.1843 0.3055 0.049 Uiso 1 1 calc R U
H38C H 0.5238 0.1313 0.3853 0.049 Uiso 1 1 calc R U
C39 C 0.56426(19) 0.19094(17) 0.64157(11) 0.0177(4) Uani 1 1 d . U
H39 H 0.5238 0.1997 0.6908 0.021 Uiso 1 1 calc R U
C40 C 0.6862(2) 0.2174(2) 0.64815(14) 0.0269(5) Uani 1 1 d . U
H40A H 0.7295 0.2072 0.6010 0.040 Uiso 1 1 calc R U
H40B H 0.7383 0.1705 0.6853 0.040 Uiso 1 1 calc R U
H40C H 0.6687 0.2915 0.6624 0.040 Uiso 1 1 calc R U
C41 C 0.5923(2) 0.07443(19) 0.62140(13) 0.0254(5) Uani 1 1 d . U
H41A H 0.5147 0.0591 0.6124 0.038 Uiso 1 1 calc R U
H41B H 0.6364 0.0288 0.6617 0.038 Uiso 1 1 calc R U
H41C H 0.6437 0.0608 0.5772 0.038 Uiso 1 1 calc R U
C42 C 0.43809(18) 0.35191(16) 0.88795(10) 0.0134(3) Uani 1 1 d . U
C43 C 0.35959(18) 0.40321(17) 0.94464(11) 0.0150(4) Uani 1 1 d . U
C44 C 0.3626(2) 0.35028(18) 1.01239(11) 0.0180(4) Uani 1 1 d . U
H44 H 0.3093 0.3853 1.0505 0.022 Uiso 1 1 calc R U
C45 C 0.44073(19) 0.24874(17) 1.02525(11) 0.0173(4) Uani 1 1 d . U
C46 C 0.51871(19) 0.19987(17) 0.96847(11) 0.0177(4) Uani 1 1 d . U
H46 H 0.5735 0.1302 0.9765 0.021 Uiso 1 1 calc R U
C47 C 0.51924(18) 0.24904(17) 0.90080(11) 0.0152(4) Uani 1 1 d . U
C48 C 0.27025(19) 0.51417(17) 0.93452(12) 0.0174(4) Uani 1 1 d . U
H48 H 0.2738 0.5367 0.8821 0.021 Uiso 1 1 calc R U
C49 C 0.3064(2) 0.5935(2) 0.98196(16) 0.0298(5) Uani 1 1 d . U
H49A H 0.3024 0.5734 1.0337 0.045 Uiso 1 1 calc R U
H49B H 0.2491 0.6649 0.9730 0.045 Uiso 1 1 calc R U
H49C H 0.3907 0.5930 0.9696 0.045 Uiso 1 1 calc R U
C50 C 0.1378(2) 0.5155(2) 0.95185(14) 0.0252(5) Uani 1 1 d . U
H50A H 0.1191 0.4588 0.9254 0.038 Uiso 1 1 calc R U
H50B H 0.0803 0.5843 0.9367 0.038 Uiso 1 1 calc R U
H50C H 0.1292 0.5042 1.0045 0.038 Uiso 1 1 calc R U
C51 C 0.4506(2) 0.18839(19) 1.09797(12) 0.0231(4) Uani 1 1 d . U
H51 H 0.4619 0.1123 1.0871 0.028 Uiso 1 1 calc R U
C52 C 0.5660(3) 0.1926(3) 1.13877(14) 0.0349(6) Uani 1 1 d . U
H52A H 0.5565 0.2661 1.1518 0.052 Uiso 1 1 calc R U
H52B H 0.6388 0.1665 1.1072 0.052 Uiso 1 1 calc R U
H52C H 0.5765 0.1480 1.1833 0.052 Uiso 1 1 calc R U
C53 C 0.3367(3) 0.2267(2) 1.14665(14) 0.0326(6) Uani 1 1 d . U
H53A H 0.3264 0.2997 1.1611 0.049 Uiso 1 1 calc R U
H53B H 0.3469 0.1805 1.1904 0.049 Uiso 1 1 calc R U
H53C H 0.2635 0.2245 1.1197 0.049 Uiso 1 1 calc R U
C54 C 0.61348(18) 0.19198(17) 0.84373(11) 0.0172(4) Uani 1 1 d . U
H54 H 0.5920 0.2324 0.7963 0.021 Uiso 1 1 calc R U
C55 C 0.7433(2) 0.1923(3) 0.86519(15) 0.0331(6) Uani 1 1 d . U
H55A H 0.7446 0.2657 0.8687 0.050 Uiso 1 1 calc R U
H55B H 0.8030 0.1558 0.8280 0.050 Uiso 1 1 calc R U
H55C H 0.7653 0.1555 0.9126 0.050 Uiso 1 1 calc R U
C56 C 0.6115(2) 0.0787(2) 0.83195(14) 0.0279(5) Uani 1 1 d . U
H56A H 0.6356 0.0365 0.8772 0.042 Uiso 1 1 calc R U
H56B H 0.6697 0.0469 0.7928 0.042 Uiso 1 1 calc R U
H56C H 0.5281 0.0799 0.8182 0.042 Uiso 1 1 calc R U
C10S C 0.0205(3) 0.1183(3) 0.38904(18) 0.0414(7) Uani 1 1 d . U
H10D H 0.0972 0.0588 0.3892 0.062 Uiso 1 1 calc R U
H10E H -0.0446 0.0964 0.4143 0.062 Uiso 1 1 calc R U
H10F H 0.0339 0.1783 0.4142 0.062 Uiso 1 1 calc R U
C11S C -0.0179(2) 0.1511(2) 0.31164(15) 0.0290(5) Uani 1 1 d . U
C12S C -0.1362(3) 0.2157(2) 0.29404(18) 0.0373(6) Uani 1 1 d . U
H12S H -0.1958 0.2390 0.3317 0.045 Uiso 1 1 calc R U
C13S C -0.1679(3) 0.2464(3) 0.2223(2) 0.0498(8) Uani 1 1 d . U
H13S H -0.2486 0.2916 0.2111 0.060 Uiso 1 1 calc R U
C14S C -0.0834(4) 0.2117(3) 0.1674(2) 0.0535(9) Uani 1 1 d . U
H14S H -0.1055 0.2321 0.1181 0.064 Uiso 1 1 calc R U
C15S C 0.0338(4) 0.1472(3) 0.18399(19) 0.0510(8) Uani 1 1 d . U
H15S H 0.0927 0.1231 0.1461 0.061 Uiso 1 1 calc R U
C16S C 0.0653(3) 0.1179(3) 0.25506(18) 0.0398(7) Uani 1 1 d . U
H16S H 0.1465 0.0735 0.2658 0.048 Uiso 1 1 calc R U

loop_
_atom_site_aniso_label
_atom_site_aniso_U_11
_atom_site_aniso_U_22
_atom_site_aniso_U_33
_atom_site_aniso_U_23
_atom_site_aniso_U_13
_atom_site_aniso_U_12
Mo1 0.01088(6) 0.01502(7) 0.01320(7) 0.00004(7) -0.00037(7) -0.00431(5)
C1 0.0191(9) 0.0222(11) 0.0214(10) -0.0039(8) -0.0026(8) -0.0056(8)
C2 0.0160(9) 0.0207(11) 0.0203(10) -0.0045(8) -0.0006(7) -0.0049(8)
C3 0.0201(10) 0.0385(14) 0.0345(13) -0.0095(11) 0.0014(10) -0.0127(10)
C4 0.0260(11) 0.0319(13) 0.0273(12) -0.0109(10) -0.0019(9) -0.0049(10)
C5 0.0307(12) 0.0316(13) 0.0226(11) 0.0033(9) -0.0016(9) -0.0078(10)
C6 0.0150(8) 0.0205(10) 0.0184(9) 0.0024(7) -0.0021(7) -0.0050(7)
C7 0.0176(9) 0.0197(10) 0.0181(9) 0.0048(8) 0.0024(7) -0.0050(8)
C8 0.0298(12) 0.0283(13) 0.0336(13) 0.0038(10) 0.0127(10) -0.0005(10)
C9 0.0324(13) 0.0339(14) 0.0285(12) 0.0143(11) -0.0025(10) -0.0075(11)
C10 0.0305(12) 0.0372(14) 0.0331(13) 0.0008(11) 0.0008(10) -0.0215(11)
N1 0.0132(6) 0.0201(8) 0.0164(8) 0.0000(7) -0.0007(7) -0.0049(6)
C11 0.0164(8) 0.0212(10) 0.0208(10) 0.0009(8) -0.0011(7) -0.0014(7)
C12 0.0210(10) 0.0339(13) 0.0266(11) 0.0028(10) -0.0081(9) -0.0011(9)
C13 0.0224(11) 0.0289(12) 0.0287(12) -0.0006(10) 0.0044(9) 0.0029(9)
C14 0.0349(12) 0.0243(12) 0.0291(12) 0.0035(9) -0.0035(9) -0.0101(10)
N2 0.0150(7) 0.0156(8) 0.0122(8) 0.0009(6) -0.0006(6) -0.0044(6)
C21 0.0139(8) 0.0136(9) 0.0122(8) -0.0011(6) 0.0004(6) -0.0034(7)
C22 0.0127(8) 0.0155(9) 0.0116(8) 0.0001(6) -0.0012(6) -0.0049(7)
C23 0.0250(10) 0.0210(10) 0.0133(9) 0.0026(7) 0.0011(8) -0.0113(8)
C24 0.0269(10) 0.0226(11) 0.0177(9) 0.0007(8) -0.0016(8) -0.0149(9)
C25 0.0221(9) 0.0211(10) 0.0143(9) 0.0000(7) -0.0018(7) -0.0101(8)
C26 0.0131(8) 0.0167(9) 0.0119(8) 0.0001(7) 0.0000(7) -0.0047(7)
C27 0.0116(8) 0.0159(9) 0.0130(8) 0.0001(7) -0.0005(6) -0.0051(7)
C28 0.0155(8) 0.0174(10) 0.0143(8) 0.0018(7) -0.0006(7) -0.0053(7)
C29 0.0160(8) 0.0203(10) 0.0147(9) 0.0012(7) -0.0011(7) -0.0046(7)
C30 0.0185(9) 0.0213(10) 0.0131(8) -0.0007(7) 0.0009(7) -0.0083(8)
C31 0.0176(9) 0.0185(10) 0.0150(9) -0.0013(7) 0.0005(7) -0.0037(7)
C32 0.0146(8) 0.0162(9) 0.0146(8) 0.0004(7) 0.0001(7) -0.0045(7)
C33 0.0211(9) 0.0189(10) 0.0146(9) 0.0015(7) -0.0013(7) -0.0031(8)
C34 0.0196(10) 0.0301(13) 0.0264(11) -0.0003(9) -0.0023(9) -0.0006(9)
C35 0.0400(14) 0.0206(12) 0.0301(12) 0.0038(9) 0.0028(11) -0.0102(10)
C36 0.0248(10) 0.0246(11) 0.0131(9) -0.0006(8) 0.0000(7) -0.0086(8)
C37 0.0335(13) 0.0394(16) 0.0236(11) -0.0077(10) -0.0025(10) -0.0174(11)
C38 0.0284(12) 0.0435(15) 0.0208(11) -0.0113(10) 0.0050(9) -0.0039(11)
C39 0.0175(9) 0.0181(10) 0.0152(9) 0.0005(7) 0.0001(7) -0.0022(7)
C40 0.0164(10) 0.0334(13) 0.0289(11) 0.0055(10) -0.0041(8) -0.0049(9)
C41 0.0283(11) 0.0205(11) 0.0222(10) -0.0011(8) -0.0010(9) 0.0005(9)
C42 0.0131(8) 0.0165(9) 0.0113(8) 0.0002(7) -0.0020(6) -0.0056(7)
C43 0.0147(8) 0.0158(9) 0.0143(8) 0.0000(7) -0.0004(7) -0.0045(7)
C44 0.0213(9) 0.0193(10) 0.0132(8) -0.0016(7) 0.0007(7) -0.0056(8)
C45 0.0188(9) 0.0197(10) 0.0135(8) 0.0014(7) -0.0013(7) -0.0061(7)
C46 0.0187(9) 0.0172(10) 0.0155(9) 0.0023(7) -0.0032(7) -0.0031(7)
C47 0.0147(8) 0.0172(9) 0.0136(8) 0.0004(7) -0.0016(7) -0.0046(7)
C48 0.0163(9) 0.0174(10) 0.0170(9) -0.0008(7) 0.0009(7) -0.0029(7)
C49 0.0303(12) 0.0216(12) 0.0358(14) -0.0041(10) -0.0079(10) -0.0048(9)
C50 0.0183(9) 0.0286(12) 0.0257(11) 0.0006(9) -0.0002(8) -0.0027(8)
C51 0.0306(11) 0.0226(11) 0.0145(9) 0.0028(8) 0.0005(8) -0.0059(9)
C52 0.0371(13) 0.0440(16) 0.0166(10) 0.0010(10) -0.0062(10) -0.0021(12)
C53 0.0376(14) 0.0372(15) 0.0209(11) 0.0070(10) 0.0072(10) -0.0090(11)
C54 0.0158(9) 0.0186(10) 0.0139(8) 0.0003(7) 0.0000(7) -0.0003(7)
C55 0.0191(10) 0.0484(16) 0.0314(13) -0.0078(11) 0.0036(9) -0.0092(10)
C56 0.0309(12) 0.0250(12) 0.0260(11) -0.0062(9) 0.0081(9) -0.0058(10)
C10S 0.0497(17) 0.0395(16) 0.0402(15) -0.0002(12) -0.0100(13) -0.0209(14)
C11S 0.0307(12) 0.0264(12) 0.0339(12) -0.0041(10) -0.0039(10) -0.0142(10)
C12S 0.0284(12) 0.0340(15) 0.0494(16) -0.0103(12) 0.0017(11) -0.0087(11)
C13S 0.0452(15) 0.0387(16) 0.065(2) 0.0057(15) -0.0247(15) -0.0125(13)
C14S 0.082(2) 0.055(2) 0.0373(16) 0.0093(14) -0.0176(16) -0.0414(19)
C15S 0.061(2) 0.065(2) 0.0368(16) -0.0120(15) 0.0104(15) -0.0333(18)
C16S 0.0283(12) 0.0419(17) 0.0481(17) -0.0126(13) 0.0007(11) -0.0082(12)

loop_
_atom_type_symbol
_atom_type_description
_atom_type_scat_dispersion_real
_atom_type_scat_dispersion_imag
_atom_type_scat_source
C C 0.0033 0.0016 'International Tables Vol C Tables 4.2.6.8 and 6.1.1.4'
H H 0.0000 0.0000 'International Tables Vol C Tables 4.2.6.8 and 6.1.1.4'
N N 0.0061 0.0033 'International Tables Vol C Tables 4.2.6.8 and 6.1.1.4'
Mo Mo -1.6832 0.6857 'International Tables Vol C Tables 4.2.6.8 and 6.1.1.4'

loop_
_geom_angle_atom_site_label_1
_geom_angle_atom_site_label_2
_geom_angle_atom_site_label_3
_geom_angle
N1 Mo1 N2 114.00(8)
N1 Mo1 C1 110.73(9)
N2 Mo1 C1 106.17(8)
N1 Mo1 C6 109.95(8)
N2 Mo1 C6 103.30(8)
C1 Mo1 C6 112.49(9)
C2 C1 Mo1 127.36(16)
C3 C2 C5 109.8(2)
C3 C2 C1 110.2(2)
C5 C2 C1 109.15(19)
C3 C2 C4 109.4(2)
C5 C2 C4 109.0(2)
C1 C2 C4 109.30(19)
C7 C6 Mo1 122.70(15)
C8 C7 C9 108.5(2)
C8 C7 C10 109.5(2)
C9 C7 C10 108.8(2)
C8 C7 C6 110.3(2)
C9 C7 C6 109.02(19)
C10 C7 C6 110.66(19)
C11 N1 Mo1 156.88(15)
N1 C11 C14 108.93(18)
N1 C11 C13 108.63(18)
C14 C11 C13 110.6(2)
N1 C11 C12 108.75(19)
C14 C11 C12 110.8(2)
C13 C11 C12 108.99(19)
C21 N2 Mo1 162.53(14)
N2 C21 C22 121.93(17)
N2 C21 C26 117.91(17)
C22 C21 C26 120.01(18)
C23 C22 C21 118.21(18)
C23 C22 C27 116.80(17)
C21 C22 C27 124.84(17)
C24 C23 C22 121.6(2)
C23 C24 C25 119.9(2)
C24 C25 C26 120.5(2)
C25 C26 C21 119.33(19)
C25 C26 C42 118.91(18)
C21 C26 C42 121.48(18)
C28 C27 C32 118.82(19)
C28 C27 C22 120.05(18)
C32 C27 C22 120.59(18)
C29 C28 C27 119.47(19)
C29 C28 C33 117.23(18)
C27 C28 C33 123.29(19)
C30 C29 C28 122.26(19)
C29 C30 C31 117.81(19)
C29 C30 C36 119.12(19)
C31 C30 C36 123.03(19)
C32 C31 C30 122.2(2)
C31 C32 C27 119.44(19)
C31 C32 C39 119.17(19)
C27 C32 C39 121.33(18)
C28 C33 C35 110.67(19)
C28 C33 C34 110.80(19)
C35 C33 C34 109.7(2)
C30 C36 C38 113.7(2)
C30 C36 C37 110.56(18)
C38 C36 C37 110.5(2)
C32 C39 C41 113.63(18)
C32 C39 C40 110.88(18)
C41 C39 C40 109.27(19)
C43 C42 C47 119.17(18)
C43 C42 C26 121.77(18)
C47 C42 C26 118.90(18)
C44 C43 C42 119.39(19)
C44 C43 C48 118.75(18)
C42 C43 C48 121.85(18)
C45 C44 C43 121.88(19)
C44 C45 C46 117.71(19)
C44 C45 C51 124.34(19)
C46 C45 C51 117.9(2)
C47 C46 C45 122.4(2)
C46 C47 C42 119.39(19)
C46 C47 C54 118.58(18)
C42 C47 C54 121.94(18)
C43 C48 C50 110.86(18)
C43 C48 C49 111.16(18)
C50 C48 C49 110.25(19)
C45 C51 C53 114.1(2)
C45 C51 C52 109.7(2)
C53 C51 C52 110.3(2)
C47 C54 C56 112.48(18)
C47 C54 C55 110.16(18)
C56 C54 C55 110.5(2)
C16S C11S C12S 117.7(3)
C16S C11S C10S 120.2(3)
C12S C11S C10S 122.2(3)
C13S C12S C11S 120.8(3)
C14S C13S C12S 120.1(3)
C13S C14S C15S 119.7(3)
C16S C15S C14S 120.0(3)
C15S C16S C11S 121.7(3)

loop_
_geom_bond_atom_site_label_1
_geom_bond_atom_site_label_2
_geom_bond_distance
Mo1 N1 1.7477(17)
Mo1 N2 1.7641(17)
Mo1 C1 2.122(2)
Mo1 C6 2.133(2)
C1 C2 1.531(3)
C2 C3 1.525(3)
C2 C5 1.531(3)
C2 C4 1.531(3)
C6 C7 1.537(3)
C7 C8 1.522(3)
C7 C9 1.527(3)
C7 C10 1.528(4)
N1 C11 1.457(3)
C11 C14 1.523(3)
C11 C13 1.524(3)
C11 C12 1.529(3)
N2 C21 1.383(2)
C21 C22 1.413(3)
C21 C26 1.419(3)
C22 C23 1.398(3)
C22 C27 1.506(3)
C23 C24 1.387(3)
C24 C25 1.389(3)
C25 C26 1.393(3)
C26 C42 1.500(3)
C27 C28 1.412(3)
C27 C32 1.415(3)
C28 C29 1.397(3)
C28 C33 1.517(3)
C29 C30 1.381(3)
C30 C31 1.396(3)
C30 C36 1.514(3)
C31 C32 1.390(3)
C32 C39 1.527(3)
C33 C35 1.532(3)
C33 C34 1.533(3)
C36 C38 1.522(3)
C36 C37 1.524(3)
C39 C41 1.530(3)
C39 C40 1.537(3)
C42 C43 1.406(3)
C42 C47 1.407(3)
C43 C44 1.403(3)
C43 C48 1.516(3)
C44 C45 1.381(3)
C45 C46 1.395(3)
C45 C51 1.521(3)
C46 C47 1.384(3)
C47 C54 1.525(3)
C48 C50 1.529(3)
C48 C49 1.531(3)
C51 C53 1.523(3)
C51 C52 1.534(4)
C54 C56 1.527(3)
C54 C55 1.533(3)
C10S C11S 1.501(4)
C11S C16S 1.380(4)
C11S C12S 1.391(4)
C12S C13S 1.382(5)
C13S C14S 1.369(6)
C14S C15S 1.377(6)
C15S C16S 1.367(5)
